data_4511235
loop_
_publ_author_name
'Aitipamula, Srinivasulu'
'Wong, Annie B. H.'
'Chow, Pui Shan'
'Tan, Reginald B. H.'

_publ_section_title
;
 Pharmaceutical Salts of Haloperidol with Some Carboxylic Acids and
 Artificial Sweeteners: Hydrate Formation, Polymorphism, and
 Physicochemical Properties
;
_journal_issue 5
_journal_name_full 'Crystal Growth &amp; Design'
_journal_page_first 2542
_journal_paper_doi 10.1021/cg500245e
_journal_volume 14
_journal_year 2014
_chemical_formula_sum 'C44 H52 Cl2 F2 N2 O10'
_chemical_formula_weight 877.78
_chemical_name_common 'Haloperidol-oxalic acid dihydrate'
_chemical_name_systematic 'Haloperidol-oxalic acid hydrate'
_space_group_IT_number 2
_symmetry_cell_setting triclinic
_symmetry_space_group_name_Hall '-P 1'
_symmetry_space_group_name_H-M 'P -1'
_atom_sites_solution_hydrogens geom
_atom_sites_solution_primary direct
_atom_sites_solution_secondary difmap
_audit_creation_method SHELXL-97
_cell_angle_alpha 114.00(3)
_cell_angle_beta 99.25(3)
_cell_angle_gamma 90.72(3)
_cell_formula_units_Z 2
_cell_length_a 11.961(2)
_cell_length_b 12.954(3)
_cell_length_c 14.825(3)
_cell_measurement_reflns_used 5904
_cell_measurement_temperature 110(2)
_cell_measurement_theta_max 31.1172
_cell_measurement_theta_min 2.3379
_cell_volume 2063.4(9)
_computing_cell_refinement 'CrystalClear (Rigaku Inc., 2007)'
_computing_data_collection 'CrystalClear (Rigaku Inc., 2007)'
_computing_data_reduction 'CrystalClear (Rigaku Inc., 2007)'
_computing_structure_refinement 'SHELXL-97 (Sheldrick, 1997)'
_computing_structure_solution 'SHELXS-97 (Sheldrick, 1990)'
_diffrn_ambient_temperature 110(2)
_diffrn_measured_fraction_theta_full 0.983
_diffrn_measured_fraction_theta_max 0.983
_diffrn_measurement_device_type 'Rigaku Saturn 70 CCD area detector'
_diffrn_measurement_method '\w scans'
_diffrn_radiation_monochromator graphite
_diffrn_radiation_source 'fine-focus sealed tube'
_diffrn_radiation_type MoK\a
_diffrn_radiation_wavelength 0.71073
_diffrn_reflns_av_R_equivalents 0.0149
_diffrn_reflns_av_sigmaI/netI 0.0153
_diffrn_reflns_limit_h_max 15
_diffrn_reflns_limit_h_min -15
_diffrn_reflns_limit_k_max 11
_diffrn_reflns_limit_k_min -17
_diffrn_reflns_limit_l_max 19
_diffrn_reflns_limit_l_min -19
_diffrn_reflns_number 29670
_diffrn_reflns_theta_full 28.28
_diffrn_reflns_theta_max 28.28
_diffrn_reflns_theta_min 2.09
_exptl_absorpt_coefficient_mu 0.229
_exptl_absorpt_correction_T_max 0.9556
_exptl_absorpt_correction_T_min 0.9242
_exptl_absorpt_correction_type multi-scan
_exptl_absorpt_process_details 'R. H. Blessing, Acta Cryst. 1995 A51, 33-38'
_exptl_crystal_colour colorless
_exptl_crystal_density_diffrn 1.413
_exptl_crystal_density_method 'not measured'
_exptl_crystal_description block
_exptl_crystal_F_000 924
_exptl_crystal_size_max 0.35
_exptl_crystal_size_mid 0.23
_exptl_crystal_size_min 0.20
_refine_diff_density_max 0.409
_refine_diff_density_min -0.235
_refine_diff_density_rms 0.045
_refine_ls_extinction_method none
_refine_ls_goodness_of_fit_ref 1.073
_refine_ls_hydrogen_treatment mixed
_refine_ls_matrix_type full
_refine_ls_number_parameters 573
_refine_ls_number_reflns 10070
_refine_ls_number_restraints 0
_refine_ls_restrained_S_all 1.073
_refine_ls_R_factor_all 0.0393
_refine_ls_R_factor_gt 0.0383
_refine_ls_shift/su_max 0.001
_refine_ls_shift/su_mean 0.000
_refine_ls_structure_factor_coef Fsqd
_refine_ls_weighting_details 'calc w=1/[\s^2^(Fo^2^)+(0.0461P)^2^+0.9120P] where P=(Fo^2^+2Fc^2^)/3'
_refine_ls_weighting_scheme calc
_refine_ls_wR_factor_gt 0.0963
_refine_ls_wR_factor_ref 0.0972
_reflns_number_gt 9789
_reflns_number_total 10070
_reflns_threshold_expression >2sigma(I)
_cod_data_source_file cg500245e_si_003.cif
_cod_data_source_block Hal-OA
_cod_depositor_comments
;
The following automatic conversions were performed:

'_symmetry_cell_setting' value 'Triclinic' changed to 'triclinic'
according to
/usr/data/users/saulius/crontab/automatic-downloads/current/ACS/lib/dictionaries/cif_core.dic
dictionary named 'cif_core.dic' version 2.4.2 from
2011-04-26.

'_exptl_absorpt_correction_type' value 'Multi-scan'
changed to 'multi-scan' according to
/usr/data/users/saulius/crontab/automatic-downloads/current/ACS/lib/dictionaries/cif_core.dic
dictionary named 'cif_core.dic' version 2.4.2 from 2011-04-26.

Automatic conversion script
Id: cif_fix_values 2281 2013-09-26 08:29:07Z andrius 
;
_cod_original_sg_symbol_H-M P-1
_cod_database_code 4511235

loop_
_symmetry_equiv_pos_as_xyz
'x, y, z'
'-x, -y, -z'

loop_
_atom_site_label
_atom_site_type_symbol
_atom_site_fract_x
_atom_site_fract_y
_atom_site_fract_z
_atom_site_U_iso_or_equiv
_atom_site_adp_type
_atom_site_occupancy
_atom_site_symmetry_multiplicity
_atom_site_calc_flag
_atom_site_refinement_flags
Cl1 Cl 0.26162(3) 1.10425(3) 1.01255(2) 0.02864(8) Uani 1 1 d .
Cl2 Cl 0.44315(3) 0.64719(3) 0.05971(2) 0.03576(9) Uani 1 1 d .
O1 O 0.02188(7) 0.84887(7) 0.52450(6) 0.01833(16) Uani 1 1 d .
F2 F 1.55885(7) 0.75271(8) 0.79242(6) 0.03353(19) Uani 1 1 d .
O6 O -0.03511(7) 0.64085(7) 0.53316(6) 0.01906(16) Uani 1 1 d .
O5 O 0.06675(8) 0.53590(7) 0.41880(6) 0.02147(17) Uani 1 1 d .
O3 O 0.52008(7) 0.68809(7) 0.52528(6) 0.01927(17) Uani 1 1 d .
F1 F 0.15668(7) 0.25130(7) -0.34003(6) 0.03032(18) Uani 1 1 d .
O7 O 0.44260(7) 0.88734(7) 0.51964(7) 0.02158(17) Uani 1 1 d .
O4 O 1.09746(8) 0.82936(8) 0.95355(6) 0.02472(18) Uani 1 1 d .
N1 N 0.23104(8) 0.82332(8) 0.37173(7) 0.01585(18) Uani 1 1 d .
O2 O 0.17932(10) 0.51169(8) 0.12543(7) 0.0319(2) Uani 1 1 d .
N2 N 0.78456(8) 0.64274(8) 0.63647(7) 0.01560(18) Uani 1 1 d .
O8 O 0.59713(8) 1.00792(8) 0.60474(7) 0.02408(18) Uani 1 1 d .
C28 C 0.61563(9) 0.66379(9) 0.47378(8) 0.0159(2) Uani 1 1 d .
C43 C 0.00956(9) 0.55106(9) 0.48549(8) 0.01489(19) Uani 1 1 d .
C14 C 0.11213(10) 1.01534(10) 0.83701(9) 0.0200(2) Uani 1 1 d .
H14 H 0.0541 1.0304 0.8765 0.024 Uiso 1 1 calc R
C31 C 0.57796(9) 0.65799(10) 0.36782(8) 0.0177(2) Uani 1 1 d .
C10 C 0.16913(9) 0.94182(9) 0.67349(8) 0.0153(2) Uani 1 1 d .
C26 C 0.75387(10) 0.75591(9) 0.63967(8) 0.0174(2) Uani 1 1 d .
H26A H 0.8204 0.8122 0.6751 0.021 Uiso 1 1 calc R
H26B H 0.6915 0.7811 0.6782 0.021 Uiso 1 1 calc R
C22 C 1.11436(10) 0.77820(9) 0.86790(8) 0.0179(2) Uani 1 1 d .
C44 C 0.51139(9) 0.96991(9) 0.53634(9) 0.0180(2) Uani 1 1 d .
C7 C 0.13991(9) 0.88410(9) 0.55886(8) 0.0152(2) Uani 1 1 d .
C8 C 0.21075(9) 0.78200(9) 0.51871(8) 0.0158(2) Uani 1 1 d .
H8A H 0.2915 0.8059 0.5507 0.019 Uiso 1 1 calc R
H8B H 0.1850 0.7220 0.5379 0.019 Uiso 1 1 calc R
C9 C 0.20131(10) 0.73316(9) 0.40534(8) 0.0180(2) Uani 1 1 d .
H9A H 0.2532 0.6722 0.3842 0.022 Uiso 1 1 calc R
H9B H 0.1227 0.6994 0.3728 0.022 Uiso 1 1 calc R
C15 C 0.08475(10) 0.96429(10) 0.73219(9) 0.0181(2) Uani 1 1 d .
H15 H 0.0072 0.9445 0.7004 0.022 Uiso 1 1 calc R
C27 C 0.71654(9) 0.75228(9) 0.53514(8) 0.0170(2) Uani 1 1 d .
H27A H 0.7813 0.7343 0.4989 0.020 Uiso 1 1 calc R
H27B H 0.6948 0.8281 0.5414 0.020 Uiso 1 1 calc R
C5 C 0.15249(10) 0.91628(9) 0.40292(8) 0.0170(2) Uani 1 1 d .
H5A H 0.0728 0.8846 0.3728 0.020 Uiso 1 1 calc R
H5B H 0.1706 0.9742 0.3786 0.020 Uiso 1 1 calc R
C13 C 0.22570(10) 1.04352(10) 0.88217(8) 0.0194(2) Uani 1 1 d .
C6 C 0.16616(9) 0.97050(9) 0.51658(8) 0.0164(2) Uani 1 1 d .
H6A H 0.1144 1.0317 0.5367 0.020 Uiso 1 1 calc R
H6B H 0.2451 1.0051 0.5459 0.020 Uiso 1 1 calc R
C25 C 0.81008(10) 0.64224(10) 0.73926(8) 0.0188(2) Uani 1 1 d .
H25A H 0.8329 0.5664 0.7317 0.023 Uiso 1 1 calc R
H25B H 0.7392 0.6536 0.7673 0.023 Uiso 1 1 calc R
C11 C 0.28277(9) 0.97476(9) 0.72196(8) 0.0167(2) Uani 1 1 d .
H11 H 0.3410 0.9626 0.6830 0.020 Uiso 1 1 calc R
C29 C 0.65154(10) 0.54968(9) 0.47093(9) 0.0181(2) Uani 1 1 d .
H29A H 0.5870 0.4912 0.4347 0.022 Uiso 1 1 calc R
H29B H 0.7150 0.5273 0.4333 0.022 Uiso 1 1 calc R
C23 C 1.01715(10) 0.71825(10) 0.78138(8) 0.0181(2) Uani 1 1 d .
H23A H 1.0291 0.6367 0.7493 0.022 Uiso 1 1 calc R
H23B H 1.0172 0.7496 0.7306 0.022 Uiso 1 1 calc R
C32 C 0.59040(11) 0.75313(10) 0.34748(9) 0.0219(2) Uani 1 1 d .
H32 H 0.6283 0.8215 0.3992 0.026 Uiso 1 1 calc R
C24 C 0.90205(10) 0.73068(10) 0.81425(8) 0.0197(2) Uani 1 1 d .
H24A H 0.9098 0.7249 0.8795 0.024 Uiso 1 1 calc R
H24B H 0.8784 0.8070 0.8244 0.024 Uiso 1 1 calc R
C4 C 0.23447(10) 0.77465(10) 0.26114(8) 0.0191(2) Uani 1 1 d .
H4A H 0.2825 0.7101 0.2450 0.023 Uiso 1 1 calc R
H4B H 0.2706 0.8332 0.2456 0.023 Uiso 1 1 calc R
C12 C 0.31158(10) 1.02491(9) 0.82613(8) 0.0181(2) Uani 1 1 d .
H12 H 0.3888 1.0461 0.8584 0.022 Uiso 1 1 calc R
C37 C 1.23225(10) 0.76964(10) 0.84616(8) 0.0181(2) Uani 1 1 d .
C30 C 0.68883(10) 0.55402(9) 0.57532(9) 0.0185(2) Uani 1 1 d .
H30A H 0.6233 0.5696 0.6107 0.022 Uiso 1 1 calc R
H30B H 0.7129 0.4790 0.5694 0.022 Uiso 1 1 calc R
C1 C 0.15864(11) 0.54693(10) 0.06040(9) 0.0224(2) Uani 1 1 d .
C16 C 0.16113(11) 0.47114(10) -0.04701(9) 0.0212(2) Uani 1 1 d .
C34 C 0.49532(11) 0.65061(12) 0.17773(9) 0.0248(2) Uani 1 1 d .
C39 C 1.36325(11) 0.72250(10) 0.72933(9) 0.0210(2) Uani 1 1 d .
H39 H 1.3779 0.6957 0.6628 0.025 Uiso 1 1 calc R
C2 C 0.12730(11) 0.66741(10) 0.08478(9) 0.0219(2) Uani 1 1 d .
H2A H 0.0538 0.6648 0.0419 0.026 Uiso 1 1 calc R
H2B H 0.1856 0.7081 0.0679 0.026 Uiso 1 1 calc R
C33 C 0.54875(11) 0.75045(11) 0.25332(10) 0.0253(2) Uani 1 1 d .
H33 H 0.5570 0.8165 0.2412 0.030 Uiso 1 1 calc R
C3 C 0.11759(10) 0.73413(10) 0.19467(9) 0.0209(2) Uani 1 1 d .
H3A H 0.0739 0.8004 0.2011 0.025 Uiso 1 1 calc R
H3B H 0.0757 0.6854 0.2173 0.025 Uiso 1 1 calc R
C38 C 1.25263(10) 0.72679(10) 0.74780(9) 0.0193(2) Uani 1 1 d .
H38 H 1.1904 0.7004 0.6931 0.023 Uiso 1 1 calc R
C19 C 0.16037(10) 0.32468(10) -0.24347(9) 0.0224(2) Uani 1 1 d .
C42 C 1.32401(11) 0.80650(11) 0.92655(9) 0.0226(2) Uani 1 1 d .
H42 H 1.3104 0.8361 0.9935 0.027 Uiso 1 1 calc R
C35 C 0.48119(13) 0.55453(12) 0.19467(10) 0.0311(3) Uani 1 1 d .
H35 H 0.4440 0.4863 0.1423 0.037 Uiso 1 1 calc R
C40 C 1.45046(10) 0.75836(11) 0.81070(10) 0.0229(2) Uani 1 1 d .
C20 C 0.19511(12) 0.28774(11) -0.16927(10) 0.0265(3) Uani 1 1 d .
H20 H 0.2183 0.2134 -0.1854 0.032 Uiso 1 1 calc R
C18 C 0.12615(13) 0.43133(11) -0.22437(9) 0.0279(3) Uani 1 1 d .
H18 H 0.1028 0.4542 -0.2773 0.034 Uiso 1 1 calc R
C21 C 0.19541(12) 0.36185(11) -0.07038(10) 0.0256(3) Uani 1 1 d .
H21 H 0.2191 0.3381 -0.0180 0.031 Uiso 1 1 calc R
C36 C 0.52232(12) 0.55913(11) 0.28969(10) 0.0275(3) Uani 1 1 d .
H36 H 0.5122 0.4932 0.3017 0.033 Uiso 1 1 calc R
C17 C 0.12682(13) 0.50474(11) -0.12474(10) 0.0276(3) Uani 1 1 d .
H17 H 0.1035 0.5789 -0.1094 0.033 Uiso 1 1 calc R
C41 C 1.43461(11) 0.80012(12) 0.90927(10) 0.0259(3) Uani 1 1 d .
H41 H 1.4975 0.8236 0.9633 0.031 Uiso 1 1 calc R
O10 O 0.16861(9) 0.98087(9) 0.16805(8) 0.0303(2) Uani 1 1 d .
O9 O 0.40978(9) 0.00876(11) 0.21979(9) 0.0365(2) Uani 1 1 d .
H4 H 0.8464(14) 0.6228(14) 0.6066(12) 0.025(4) Uiso 1 1 d .
H2 H 0.3020(15) 0.8551(14) 0.4043(12) 0.026(4) Uiso 1 1 d .
H1A H 0.0093(16) 0.7876(17) 0.5245(14) 0.035(5) Uiso 1 1 d .
H3 H 0.4997(17) 0.7484(18) 0.5271(15) 0.042(5) Uiso 1 1 d .
H7 H 0.1470(19) 0.9438(19) 0.0997(17) 0.054(6) Uiso 1 1 d .
H6 H 0.408(2) 0.012(2) 0.2829(18) 0.061(7) Uiso 1 1 d .
H8 H 0.251(2) 0.992(2) 0.1779(19) 0.074(8) Uiso 1 1 d .
H5 H 0.439(2) 0.076(3) 0.227(2) 0.086(9) Uiso 1 1 d .

loop_
_atom_site_aniso_label
_atom_site_aniso_U_11
_atom_site_aniso_U_22
_atom_site_aniso_U_33
_atom_site_aniso_U_23
_atom_site_aniso_U_13
_atom_site_aniso_U_12
Cl1 0.02921(16) 0.03678(17) 0.01575(13) 0.00595(12) 0.00602(11) 0.00329(12)
Cl2 0.04078(19) 0.0467(2) 0.02300(15) 0.01946(14) 0.00049(13) 0.00751(15)
O1 0.0138(4) 0.0176(4) 0.0237(4) 0.0102(3) -0.0006(3) -0.0006(3)
F2 0.0192(4) 0.0484(5) 0.0302(4) 0.0122(4) 0.0078(3) 0.0053(3)
O6 0.0205(4) 0.0156(4) 0.0237(4) 0.0089(3) 0.0089(3) 0.0051(3)
O5 0.0269(4) 0.0181(4) 0.0226(4) 0.0086(3) 0.0127(3) 0.0030(3)
O3 0.0165(4) 0.0210(4) 0.0246(4) 0.0124(3) 0.0070(3) 0.0052(3)
F1 0.0347(4) 0.0265(4) 0.0201(4) 0.0002(3) 0.0044(3) 0.0032(3)
O7 0.0169(4) 0.0205(4) 0.0300(4) 0.0134(3) 0.0034(3) 0.0007(3)
O4 0.0248(4) 0.0293(5) 0.0162(4) 0.0058(3) 0.0032(3) -0.0004(3)
N1 0.0164(4) 0.0155(4) 0.0153(4) 0.0062(3) 0.0020(3) 0.0006(3)
O2 0.0505(6) 0.0273(5) 0.0212(4) 0.0137(4) 0.0055(4) 0.0055(4)
N2 0.0142(4) 0.0160(4) 0.0168(4) 0.0066(3) 0.0036(3) 0.0027(3)
O8 0.0207(4) 0.0242(4) 0.0266(4) 0.0123(4) -0.0021(3) -0.0015(3)
C28 0.0150(5) 0.0157(5) 0.0174(5) 0.0071(4) 0.0033(4) 0.0022(4)
C43 0.0138(5) 0.0148(5) 0.0155(5) 0.0060(4) 0.0020(4) 0.0007(4)
C14 0.0197(5) 0.0219(5) 0.0219(5) 0.0106(4) 0.0085(4) 0.0051(4)
C31 0.0159(5) 0.0198(5) 0.0182(5) 0.0084(4) 0.0037(4) 0.0029(4)
C10 0.0159(5) 0.0138(5) 0.0171(5) 0.0073(4) 0.0024(4) 0.0013(4)
C26 0.0185(5) 0.0145(5) 0.0180(5) 0.0054(4) 0.0031(4) 0.0025(4)
C22 0.0207(5) 0.0173(5) 0.0165(5) 0.0083(4) 0.0021(4) 0.0016(4)
C44 0.0149(5) 0.0169(5) 0.0225(5) 0.0079(4) 0.0051(4) 0.0036(4)
C7 0.0138(5) 0.0148(5) 0.0165(5) 0.0068(4) 0.0008(4) 0.0001(4)
C8 0.0170(5) 0.0143(5) 0.0162(5) 0.0068(4) 0.0018(4) 0.0010(4)
C9 0.0237(5) 0.0135(5) 0.0170(5) 0.0069(4) 0.0030(4) 0.0009(4)
C15 0.0152(5) 0.0193(5) 0.0220(5) 0.0105(4) 0.0038(4) 0.0027(4)
C27 0.0173(5) 0.0156(5) 0.0185(5) 0.0075(4) 0.0028(4) 0.0011(4)
C5 0.0181(5) 0.0157(5) 0.0187(5) 0.0088(4) 0.0028(4) 0.0022(4)
C13 0.0227(5) 0.0192(5) 0.0162(5) 0.0066(4) 0.0049(4) 0.0024(4)
C6 0.0182(5) 0.0134(5) 0.0174(5) 0.0067(4) 0.0018(4) 0.0011(4)
C25 0.0172(5) 0.0238(5) 0.0172(5) 0.0100(4) 0.0040(4) 0.0031(4)
C11 0.0157(5) 0.0162(5) 0.0181(5) 0.0065(4) 0.0040(4) 0.0017(4)
C29 0.0183(5) 0.0148(5) 0.0198(5) 0.0066(4) 0.0009(4) 0.0017(4)
C23 0.0185(5) 0.0192(5) 0.0156(5) 0.0064(4) 0.0024(4) 0.0022(4)
C32 0.0245(6) 0.0213(5) 0.0214(5) 0.0103(4) 0.0044(4) 0.0015(4)
C24 0.0187(5) 0.0233(5) 0.0154(5) 0.0063(4) 0.0029(4) 0.0036(4)
C4 0.0204(5) 0.0205(5) 0.0158(5) 0.0066(4) 0.0040(4) -0.0003(4)
C12 0.0169(5) 0.0180(5) 0.0183(5) 0.0066(4) 0.0028(4) 0.0019(4)
C37 0.0194(5) 0.0173(5) 0.0181(5) 0.0084(4) 0.0023(4) 0.0018(4)
C30 0.0172(5) 0.0164(5) 0.0218(5) 0.0090(4) 0.0002(4) -0.0001(4)
C1 0.0273(6) 0.0212(5) 0.0186(5) 0.0089(4) 0.0023(4) -0.0005(4)
C16 0.0251(6) 0.0192(5) 0.0186(5) 0.0076(4) 0.0026(4) -0.0003(4)
C34 0.0234(6) 0.0340(7) 0.0195(5) 0.0135(5) 0.0041(4) 0.0069(5)
C39 0.0250(6) 0.0180(5) 0.0197(5) 0.0067(4) 0.0062(4) 0.0040(4)
C2 0.0284(6) 0.0204(5) 0.0163(5) 0.0076(4) 0.0022(4) 0.0008(4)
C33 0.0283(6) 0.0278(6) 0.0255(6) 0.0164(5) 0.0057(5) 0.0042(5)
C3 0.0225(5) 0.0216(5) 0.0168(5) 0.0067(4) 0.0020(4) 0.0009(4)
C38 0.0220(5) 0.0174(5) 0.0178(5) 0.0069(4) 0.0021(4) 0.0021(4)
C19 0.0214(5) 0.0211(5) 0.0193(5) 0.0030(4) 0.0034(4) -0.0004(4)
C42 0.0220(6) 0.0278(6) 0.0178(5) 0.0099(5) 0.0020(4) 0.0016(5)
C35 0.0379(7) 0.0278(6) 0.0224(6) 0.0089(5) -0.0042(5) -0.0014(5)
C40 0.0188(5) 0.0247(6) 0.0268(6) 0.0113(5) 0.0066(4) 0.0045(4)
C20 0.0296(6) 0.0211(6) 0.0291(6) 0.0098(5) 0.0072(5) 0.0069(5)
C18 0.0407(7) 0.0240(6) 0.0184(6) 0.0090(5) 0.0028(5) 0.0040(5)
C21 0.0301(6) 0.0245(6) 0.0250(6) 0.0130(5) 0.0045(5) 0.0061(5)
C36 0.0351(7) 0.0225(6) 0.0233(6) 0.0109(5) -0.0024(5) -0.0023(5)
C17 0.0441(8) 0.0179(5) 0.0207(6) 0.0087(5) 0.0040(5) 0.0045(5)
C41 0.0200(6) 0.0352(7) 0.0210(6) 0.0113(5) 0.0004(4) 0.0018(5)
O10 0.0291(5) 0.0345(5) 0.0236(5) 0.0087(4) 0.0038(4) 0.0000(4)
O9 0.0302(5) 0.0488(7) 0.0395(6) 0.0264(5) 0.0083(4) 0.0050(5)

loop_
_atom_type_symbol
_atom_type_description
_atom_type_scat_dispersion_real
_atom_type_scat_dispersion_imag
_atom_type_scat_source
C C 0.0033 0.0016 'International Tables Vol C Tables 4.2.6.8 and 6.1.1.4'
H H 0.0000 0.0000 'International Tables Vol C Tables 4.2.6.8 and 6.1.1.4'
N N 0.0061 0.0033 'International Tables Vol C Tables 4.2.6.8 and 6.1.1.4'
O O 0.0106 0.0060 'International Tables Vol C Tables 4.2.6.8 and 6.1.1.4'
F F 0.0171 0.0103 'International Tables Vol C Tables 4.2.6.8 and 6.1.1.4'
Cl Cl 0.1484 0.1585 'International Tables Vol C Tables 4.2.6.8 and 6.1.1.4'

loop_
_geom_angle_atom_site_label_1
_geom_angle_atom_site_label_2
_geom_angle_atom_site_label_3
_geom_angle
_geom_angle_site_symmetry_3
C7 O1 H1A 109.5(14) .
C28 O3 H3 107.2(14) .
C9 N1 C5 110.00(9) .
C9 N1 C4 111.93(9) .
C5 N1 C4 113.21(9) .
C9 N1 H2 108.1(10) .
C5 N1 H2 106.6(10) .
C4 N1 H2 106.7(10) .
C30 N2 C26 110.16(9) .
C30 N2 C25 107.65(9) .
C26 N2 C25 112.79(9) .
C30 N2 H4 107.8(10) .
C26 N2 H4 109.2(10) .
C25 N2 H4 109.0(10) .
O3 C28 C29 105.96(9) .
O3 C28 C31 108.88(9) .
C29 C28 C31 111.62(10) .
O3 C28 C27 110.20(9) .
C29 C28 C27 106.96(9) .
C31 C28 C27 112.98(10) .
O5 C43 O6 126.72(11) .
O5 C43 C43 117.14(12) 2_566
O6 C43 C43 116.14(12) 2_566
C13 C14 C15 118.62(11) .
C13 C14 H14 120.7 .
C15 C14 H14 120.7 .
C32 C31 C36 117.43(11) .
C32 C31 C28 121.44(11) .
C36 C31 C28 120.98(11) .
C15 C10 C11 118.44(10) .
C15 C10 C7 121.47(10) .
C11 C10 C7 120.08(10) .
N2 C26 C27 112.29(9) .
N2 C26 H26A 109.1 .
C27 C26 H26A 109.1 .
N2 C26 H26B 109.1 .
C27 C26 H26B 109.1 .
H26A C26 H26B 107.9 .
O4 C22 C37 120.82(11) .
O4 C22 C23 121.22(11) .
C37 C22 C23 117.93(10) .
O8 C44 O7 126.52(11) .
O8 C44 C44 116.75(13) 2_676
O7 C44 C44 116.72(13) 2_676
O1 C7 C10 111.58(9) .
O1 C7 C6 106.29(9) .
C10 C7 C6 108.85(9) .
O1 C7 C8 110.25(9) .
C10 C7 C8 110.10(9) .
C6 C7 C8 109.69(9) .
C9 C8 C7 112.80(9) .
C9 C8 H8A 109.0 .
C7 C8 H8A 109.0 .
C9 C8 H8B 109.0 .
C7 C8 H8B 109.0 .
H8A C8 H8B 107.8 .
N1 C9 C8 111.04(9) .
N1 C9 H9A 109.4 .
C8 C9 H9A 109.4 .
N1 C9 H9B 109.4 .
C8 C9 H9B 109.4 .
H9A C9 H9B 108.0 .
C10 C15 C14 121.20(11) .
C10 C15 H15 119.4 .
C14 C15 H15 119.4 .
C26 C27 C28 112.32(10) .
C26 C27 H27A 109.1 .
C28 C27 H27A 109.1 .
C26 C27 H27B 109.1 .
C28 C27 H27B 109.1 .
H27A C27 H27B 107.9 .
N1 C5 C6 109.49(9) .
N1 C5 H5A 109.8 .
C6 C5 H5A 109.8 .
N1 C5 H5B 109.8 .
C6 C5 H5B 109.8 .
H5A C5 H5B 108.2 .
C12 C13 C14 121.71(11) .
C12 C13 Cl1 119.01(9) .
C14 C13 Cl1 119.28(10) .
C5 C6 C7 112.14(9) .
C5 C6 H6A 109.2 .
C7 C6 H6A 109.2 .
C5 C6 H6B 109.2 .
C7 C6 H6B 109.2 .
H6A C6 H6B 107.9 .
N2 C25 C24 115.58(10) .
N2 C25 H25A 108.4 .
C24 C25 H25A 108.4 .
N2 C25 H25B 108.4 .
C24 C25 H25B 108.4 .
H25A C25 H25B 107.4 .
C12 C11 C10 121.08(11) .
C12 C11 H11 119.5 .
C10 C11 H11 119.5 .
C30 C29 C28 112.23(10) .
C30 C29 H29A 109.2 .
C28 C29 H29A 109.2 .
C30 C29 H29B 109.2 .
C28 C29 H29B 109.2 .
H29A C29 H29B 107.9 .
C22 C23 C24 112.60(10) .
C22 C23 H23A 109.1 .
C24 C23 H23A 109.1 .
C22 C23 H23B 109.1 .
C24 C23 H23B 109.1 .
H23A C23 H23B 107.8 .
C33 C32 C31 121.62(12) .
C33 C32 H32 119.2 .
C31 C32 H32 119.2 .
C25 C24 C23 113.25(10) .
C25 C24 H24A 108.9 .
C23 C24 H24A 108.9 .
C25 C24 H24B 108.9 .
C23 C24 H24B 108.9 .
H24A C24 H24B 107.7 .
N1 C4 C3 113.48(10) .
N1 C4 H4A 108.9 .
C3 C4 H4A 108.9 .
N1 C4 H4B 108.9 .
C3 C4 H4B 108.9 .
H4A C4 H4B 107.7 .
C13 C12 C11 118.90(11) .
C13 C12 H12 120.6 .
C11 C12 H12 120.6 .
C38 C37 C42 119.63(11) .
C38 C37 C22 121.53(11) .
C42 C37 C22 118.85(11) .
N2 C30 C29 112.71(10) .
N2 C30 H30A 109.1 .
C29 C30 H30A 109.1 .
N2 C30 H30B 109.1 .
C29 C30 H30B 109.1 .
H30A C30 H30B 107.8 .
O2 C1 C16 120.58(11) .
O2 C1 C2 121.44(11) .
C16 C1 C2 117.96(10) .
C17 C16 C21 118.95(12) .
C17 C16 C1 122.15(11) .
C21 C16 C1 118.86(11) .
C35 C34 C33 121.08(12) .
C35 C34 Cl2 119.73(11) .
C33 C34 Cl2 119.18(11) .
C40 C39 C38 117.61(11) .
C40 C39 H39 121.2 .
C38 C39 H39 121.2 .
C1 C2 C3 113.67(10) .
C1 C2 H2A 108.8 .
C3 C2 H2A 108.8 .
C1 C2 H2B 108.8 .
C3 C2 H2B 108.8 .
H2A C2 H2B 107.7 .
C34 C33 C32 119.16(12) .
C34 C33 H33 120.4 .
C32 C33 H33 120.4 .
C4 C3 C2 111.18(10) .
C4 C3 H3A 109.4 .
C2 C3 H3A 109.4 .
C4 C3 H3B 109.4 .
C2 C3 H3B 109.4 .
H3A C3 H3B 108.0 .
C39 C38 C37 120.56(11) .
C39 C38 H38 119.7 .
C37 C38 H38 119.7 .
F1 C19 C18 118.37(12) .
F1 C19 C20 118.33(11) .
C18 C19 C20 123.27(12) .
C41 C42 C37 120.47(11) .
C41 C42 H42 119.8 .
C37 C42 H42 119.8 .
C34 C35 C36 118.96(13) .
C34 C35 H35 120.5 .
C36 C35 H35 120.5 .
F2 C40 C39 117.55(11) .
F2 C40 C41 118.51(11) .
C39 C40 C41 123.94(12) .
C19 C20 C21 118.33(12) .
C19 C20 H20 120.8 .
C21 C20 H20 120.8 .
C19 C18 C17 117.73(12) .
C19 C18 H18 121.1 .
C17 C18 H18 121.1 .
C20 C21 C16 120.62(12) .
C20 C21 H21 119.7 .
C16 C21 H21 119.7 .
C35 C36 C31 121.75(12) .
C35 C36 H36 119.1 .
C31 C36 H36 119.1 .
C18 C17 C16 121.10(12) .
C18 C17 H17 119.5 .
C16 C17 H17 119.5 .
C40 C41 C42 117.77(12) .
C40 C41 H41 121.1 .
C42 C41 H41 121.1 .
H7 O10 H8 103.6(19) .
H6 O9 H5 108(2) .

loop_
_geom_bond_atom_site_label_1
_geom_bond_atom_site_label_2
_geom_bond_distance
_geom_bond_site_symmetry_2
Cl1 C13 1.7396(13) .
Cl2 C34 1.7427(13) .
O1 C7 1.4227(14) .
O1 H1A 0.81(2) .
F2 C40 1.3633(14) .
O6 C43 1.2674(14) .
O5 C43 1.2437(14) .
O3 C28 1.4430(14) .
O3 H3 0.81(2) .
F1 C19 1.3514(14) .
O7 C44 1.2566(15) .
O4 C22 1.2221(15) .
N1 C9 1.5029(15) .
N1 C5 1.5038(15) .
N1 C4 1.5061(15) .
N1 H2 0.906(17) .
O2 C1 1.2179(16) .
N2 C30 1.4963(16) .
N2 C26 1.4996(14) .
N2 C25 1.5079(14) .
N2 H4 0.909(17) .
O8 C44 1.2526(15) .
C28 C29 1.5305(15) .
C28 C31 1.5336(16) .
C28 C27 1.5368(17) .
C43 C43 1.573(2) 2_566
C14 C13 1.3867(17) .
C14 C15 1.3978(17) .
C14 H14 0.9500 .
C31 C32 1.3942(16) .
C31 C36 1.3958(18) .
C10 C15 1.3943(16) .
C10 C11 1.4028(16) .
C10 C7 1.5290(16) .
C26 C27 1.5232(16) .
C26 H26A 0.9900 .
C26 H26B 0.9900 .
C22 C37 1.4918(16) .
C22 C23 1.5125(17) .
C44 C44 1.561(2) 2_676
C7 C6 1.5391(15) .
C7 C8 1.5400(16) .
C8 C9 1.5197(15) .
C8 H8A 0.9900 .
C8 H8B 0.9900 .
C9 H9A 0.9900 .
C9 H9B 0.9900 .
C15 H15 0.9500 .
C27 H27A 0.9900 .
C27 H27B 0.9900 .
C5 C6 1.5182(16) .
C5 H5A 0.9900 .
C5 H5B 0.9900 .
C13 C12 1.3860(16) .
C6 H6A 0.9900 .
C6 H6B 0.9900 .
C25 C24 1.5156(18) .
C25 H25A 0.9900 .
C25 H25B 0.9900 .
C11 C12 1.3902(16) .
C11 H11 0.9500 .
C29 C30 1.5177(16) .
C29 H29A 0.9900 .
C29 H29B 0.9900 .
C23 C24 1.5218(16) .
C23 H23A 0.9900 .
C23 H23B 0.9900 .
C32 C33 1.3908(17) .
C32 H32 0.9500 .
C24 H24A 0.9900 .
C24 H24B 0.9900 .
C4 C3 1.5226(17) .
C4 H4A 0.9900 .
C4 H4B 0.9900 .
C12 H12 0.9500 .
C37 C38 1.3974(16) .
C37 C42 1.3985(17) .
C30 H30A 0.9900 .
C30 H30B 0.9900 .
C1 C16 1.4980(17) .
C1 C2 1.5187(17) .
C16 C17 1.3951(17) .
C16 C21 1.3977(17) .
C34 C35 1.380(2) .
C34 C33 1.381(2) .
C39 C40 1.3734(18) .
C39 C38 1.3909(17) .
C39 H39 0.9500 .
C2 C3 1.5271(17) .
C2 H2A 0.9900 .
C2 H2B 0.9900 .
C33 H33 0.9500 .
C3 H3A 0.9900 .
C3 H3B 0.9900 .
C38 H38 0.9500 .
C19 C18 1.3747(18) .
C19 C20 1.3776(19) .
C42 C41 1.3846(18) .
C42 H42 0.9500 .
C35 C36 1.3922(18) .
C35 H35 0.9500 .
C40 C41 1.3829(18) .
C20 C21 1.3870(19) .
C20 H20 0.9500 .
C18 C17 1.3925(18) .
C18 H18 0.9500 .
C21 H21 0.9500 .
C36 H36 0.9500 .
C17 H17 0.9500 .
C41 H41 0.9500 .
O10 H7 0.92(2) .
O10 H8 0.98(3) .
O9 H6 0.92(2) .
O9 H5 0.89(3) .
